data_1558959
loop_
_publ_author_name
'Zhang, Jie'
'Tang, Cen'
'Xie, Zuowei'

_publ_section_title
;
 Magnesium-Mediated sp3 C-H Activation in Cascade Cyclization of
 1-Arylethynyl-2-Alkyl-o-Carboranes: Efficient Synthesis of
 Carborane-Fused Cyclopentanes
;
_journal_name_full 'Chemical Science'
_journal_paper_doi 10.1039/D0SC04465B
_journal_year 2020
_chemical_formula_sum 'C13 H24 B10'
_chemical_formula_weight 288.42
_space_group_crystal_system orthorhombic
_space_group_IT_number 29
_space_group_name_Hall 'P 2c -2ac'
_space_group_name_H-M_alt 'P c a 21'
_atom_sites_solution_hydrogens geom
_audit_creation_method SHELXL-2018/3
_audit_update_record
;
2020-04-20 deposited with the CCDC.	2020-09-02 downloaded from the CCDC.
;
_cell_angle_alpha 90
_cell_angle_beta 90
_cell_angle_gamma 90
_cell_formula_units_Z 4
_cell_length_a 18.2149(7)
_cell_length_b 8.1437(4)
_cell_length_c 12.0108(4)
_cell_measurement_reflns_used 2073
_cell_measurement_temperature 298(2)
_cell_measurement_theta_max 15
_cell_measurement_theta_min 15
_cell_volume 1781.64(13)
_computing_cell_refinement 'BRUKER D8VENTURE DIFFRACTOMETER'
_computing_data_collection 'BRUKER D8VENTURE DIFFRACTOMETER'
_computing_data_reduction 'BRUKER D8VENTURE DIFFRACTOMETER'
_computing_molecular_graphics 'BRUKER SHELXTL'
_computing_publication_material 'BRUKER SHELXTL'
_computing_structure_refinement 'SHELXL-2018/3 (Sheldrick, 2018)'
_computing_structure_solution 'SHELXT 2014/5 (Sheldrick, 2014)'
_diffrn_ambient_temperature 298(2)
_diffrn_measured_fraction_theta_full 0.994
_diffrn_measured_fraction_theta_max 0.994
_diffrn_measurement_device_type 'BRUKER D8VENTURE DIFFRACTOMETER'
_diffrn_measurement_method 'PHI & OMEGA SCAN'
_diffrn_radiation_type MoK\a
_diffrn_radiation_wavelength 0.71073
_diffrn_reflns_av_R_equivalents 0.0331
_diffrn_reflns_av_unetI/netI 0.0224
_diffrn_reflns_Laue_measured_fraction_full 0.994
_diffrn_reflns_Laue_measured_fraction_max 0.994
_diffrn_reflns_limit_h_max 21
_diffrn_reflns_limit_h_min -21
_diffrn_reflns_limit_k_max 9
_diffrn_reflns_limit_k_min -9
_diffrn_reflns_limit_l_max 14
_diffrn_reflns_limit_l_min -14
_diffrn_reflns_number 19395
_diffrn_reflns_point_group_measured_fraction_full 0.994
_diffrn_reflns_point_group_measured_fraction_max 0.994
_diffrn_reflns_theta_full 25.242
_diffrn_reflns_theta_max 25.249
_diffrn_reflns_theta_min 2.236
_exptl_absorpt_coefficient_mu 0.052
_exptl_absorpt_correction_T_max 0.7456
_exptl_absorpt_correction_T_min 0.6784
_exptl_absorpt_correction_type multi-scan
_exptl_crystal_colour colourless
_exptl_crystal_density_diffrn 1.075
_exptl_crystal_description block
_exptl_crystal_F_000 608
_exptl_crystal_size_max 40.000
_exptl_crystal_size_mid 0.300
_exptl_crystal_size_min 0.200
_refine_diff_density_max 0.118
_refine_diff_density_min -0.163
_refine_diff_density_rms 0.024
_refine_ls_abs_structure_details
;
 Flack x determined using 1219 quotients [(I+)-(I-)]/[(I+)+(I-)]
 (Parsons, Flack and Wagner, Acta Cryst. B69 (2013) 249-259).
;
_refine_ls_abs_structure_Flack 0.5(9)
_refine_ls_extinction_method none
_refine_ls_goodness_of_fit_ref 1.064
_refine_ls_hydrogen_treatment constr
_refine_ls_matrix_type full
_refine_ls_number_parameters 208
_refine_ls_number_reflns 3208
_refine_ls_number_restraints 1
_refine_ls_restrained_S_all 1.064
_refine_ls_R_factor_all 0.0474
_refine_ls_R_factor_gt 0.0409
_refine_ls_shift/su_max 0.000
_refine_ls_shift/su_mean 0.000
_refine_ls_structure_factor_coef Fsqd
_refine_ls_weighting_details 'w=1/[\s^2^(Fo^2^)+(0.0695P)^2^+0.0886P] where P=(Fo^2^+2Fc^2^)/3'
_refine_ls_weighting_scheme calc
_refine_ls_wR_factor_gt 0.1066
_refine_ls_wR_factor_ref 0.1131
_reflns_Friedel_coverage 0.900
_reflns_Friedel_fraction_full 0.994
_reflns_Friedel_fraction_max 0.994
_reflns_number_gt 2858
_reflns_number_total 3208
_reflns_threshold_expression 'I > 2\s(I)'
_cod_data_source_file d0sc04465b2.cif
_cod_data_source_block 2r
_cod_database_code 1558959
_shelx_shelxl_version_number 2018/3
_shelx_space_group_comment
;
The symmetry employed for this shelxl refinement is uniquely defined
by the following loop, which should always be used as a source of
symmetry information in preference to the above space-group names.
They are only intended as comments.
;
_shelx_estimated_absorpt_t_min 0.231
_shelx_estimated_absorpt_t_max 0.990

loop_
_space_group_symop_operation_xyz
'x, y, z'
'-x, -y, z+1/2'
'x+1/2, -y, z'
'-x+1/2, y, z+1/2'

loop_
_atom_site_label
_atom_site_type_symbol
_atom_site_fract_x
_atom_site_fract_y
_atom_site_fract_z
_atom_site_U_iso_or_equiv
_atom_site_adp_type
_atom_site_occupancy
_atom_site_site_symmetry_order
_atom_site_calc_flag
_atom_site_refinement_flags_posn
_atom_site_refinement_flags_adp
_atom_site_refinement_flags_occupancy
_atom_site_disorder_assembly
_atom_site_disorder_group
C1 C 0.41009(12) 0.1257(3) 0.30261(19) 0.0474(5) Uani 1 1 d . . . . .
C2 C 0.32991(12) 0.1866(3) 0.25823(18) 0.0459(5) Uani 1 1 d . . . . .
C11 C 0.43809(14) 0.2545(3) 0.3824(2) 0.0600(7) Uani 1 1 d . . . . .
H11A H 0.486018 0.293145 0.358970 0.072 Uiso 1 1 calc R U . . .
H11B H 0.442526 0.208692 0.456695 0.072 Uiso 1 1 calc R U . . .
C12 C 0.38216(13) 0.3985(3) 0.3824(2) 0.0524(6) Uani 1 1 d . . . . .
H12A H 0.405330 0.492946 0.346078 0.063 Uiso 1 1 calc R U . . .
C13 C 0.31350(15) 0.3492(3) 0.3130(2) 0.0581(7) Uani 1 1 d . . . . .
H13A H 0.270925 0.339387 0.361084 0.070 Uiso 1 1 calc R U . . .
H13B H 0.303345 0.431996 0.257052 0.070 Uiso 1 1 calc R U . . .
C14 C 0.36066(15) 0.4492(4) 0.4995(2) 0.0598(6) Uani 1 1 d . . . . .
H14A H 0.341127 0.354190 0.538182 0.072 Uiso 1 1 calc R U . . .
H14B H 0.321843 0.530433 0.494960 0.072 Uiso 1 1 calc R U . . .
C15 C 0.42412(16) 0.5203(4) 0.5677(2) 0.0611(7) Uani 1 1 d . . . . .
H15A H 0.467196 0.451766 0.558031 0.073 Uiso 1 1 calc R U . . .
H15B H 0.435816 0.629146 0.540122 0.073 Uiso 1 1 calc R U . . .
C16 C 0.40601(13) 0.5310(3) 0.6894(2) 0.0507(6) Uani 1 1 d . . . . .
C17 C 0.41788(17) 0.3988(4) 0.7595(3) 0.0684(7) Uani 1 1 d . . . . .
H17A H 0.438338 0.303187 0.730644 0.082 Uiso 1 1 calc R U . . .
C18 C 0.40011(19) 0.4052(5) 0.8712(3) 0.0799(9) Uani 1 1 d . . . . .
H18A H 0.408637 0.314832 0.916680 0.096 Uiso 1 1 calc R U . . .
C19 C 0.37000(17) 0.5446(5) 0.9144(2) 0.0767(9) Uani 1 1 d . . . . .
H19A H 0.358298 0.550024 0.989715 0.092 Uiso 1 1 calc R U . . .
C20 C 0.35726(16) 0.6746(4) 0.8475(3) 0.0726(8) Uani 1 1 d . . . . .
H20A H 0.336337 0.769081 0.877282 0.087 Uiso 1 1 calc R U . . .
C21 C 0.37464(14) 0.6701(3) 0.7362(2) 0.0609(6) Uani 1 1 d . . . . .
H21A H 0.365260 0.761236 0.691738 0.073 Uiso 1 1 calc R U . . .
B3 B 0.40337(18) 0.1936(4) 0.1686(2) 0.0571(7) Uani 1 1 d . . . . .
H3 H 0.428789 0.306891 0.137069 0.068 Uiso 1 1 calc R U . . .
B4 B 0.45627(17) 0.0192(4) 0.2030(3) 0.0614(8) Uani 1 1 d . . . . .
H4 H 0.516341 0.018242 0.193708 0.074 Uiso 1 1 calc R U . . .
B5 B 0.41335(18) -0.0825(4) 0.3148(3) 0.0605(8) Uani 1 1 d . . . . .
H5 H 0.445763 -0.149037 0.377524 0.073 Uiso 1 1 calc R U . . .
B6 B 0.33307(17) 0.0270(4) 0.3509(3) 0.0562(7) Uani 1 1 d . . . . .
H6 H 0.313125 0.032096 0.437276 0.067 Uiso 1 1 calc R U . . .
B7 B 0.31588(18) 0.1286(4) 0.1238(3) 0.0610(8) Uani 1 1 d . . . . .
H7 H 0.284315 0.199594 0.062288 0.073 Uiso 1 1 calc R U . . .
B8 B 0.3954(2) 0.0149(4) 0.0869(3) 0.0681(9) Uani 1 1 d . . . . .
H8 H 0.415551 0.009672 0.000625 0.082 Uiso 1 1 calc R U . . .
B9 B 0.40124(19) -0.1556(4) 0.1770(3) 0.0682(9) Uani 1 1 d . . . . .
H9 H 0.425399 -0.272377 0.149152 0.082 Uiso 1 1 calc R U . . .
B10 B 0.32535(19) -0.1502(4) 0.2694(3) 0.0668(9) Uani 1 1 d . . . . .
H10 H 0.300124 -0.263207 0.301880 0.080 Uiso 1 1 calc R U . . .
B11 B 0.27207(17) 0.0266(4) 0.2370(3) 0.0623(8) Uani 1 1 d . . . . .
H11 H 0.212237 0.031854 0.248861 0.075 Uiso 1 1 calc R U . . .
B12 B 0.31389(19) -0.0894(4) 0.1286(3) 0.0682(9) Uani 1 1 d . . . . .
H12 H 0.281029 -0.162219 0.069674 0.082 Uiso 1 1 calc R U . . .

loop_
_atom_site_aniso_label
_atom_site_aniso_U_11
_atom_site_aniso_U_22
_atom_site_aniso_U_33
_atom_site_aniso_U_23
_atom_site_aniso_U_13
_atom_site_aniso_U_12
C1 0.0423(12) 0.0474(13) 0.0526(12) -0.0030(10) -0.0009(9) 0.0053(10)
C2 0.0444(11) 0.0429(12) 0.0503(12) -0.0041(10) -0.0051(10) 0.0038(9)
C11 0.0505(12) 0.0625(16) 0.0671(15) -0.0159(13) -0.0090(11) 0.0058(12)
C12 0.0543(13) 0.0471(14) 0.0558(13) -0.0079(11) -0.0032(11) 0.0002(11)
C13 0.0583(15) 0.0477(13) 0.0682(16) -0.0125(12) -0.0117(12) 0.0110(12)
C14 0.0545(14) 0.0656(16) 0.0593(14) -0.0144(12) 0.0021(12) 0.0010(12)
C15 0.0623(16) 0.0644(16) 0.0566(15) -0.0105(12) 0.0018(12) -0.0071(13)
C16 0.0467(13) 0.0547(14) 0.0508(13) -0.0081(11) -0.0038(10) 0.0005(11)
C17 0.0710(18) 0.0597(18) 0.0745(18) -0.0043(15) 0.0011(14) 0.0113(14)
C18 0.083(2) 0.092(2) 0.0645(18) 0.0159(18) -0.0009(15) 0.0043(18)
C19 0.0590(17) 0.116(3) 0.0546(16) -0.0175(17) 0.0006(13) -0.0040(18)
C20 0.0618(16) 0.088(2) 0.0678(17) -0.0295(17) -0.0048(13) 0.0109(16)
C21 0.0612(14) 0.0570(15) 0.0645(15) -0.0104(12) -0.0121(13) 0.0069(13)
B3 0.0609(17) 0.0578(17) 0.0526(15) -0.0008(13) 0.0038(12) -0.0073(14)
B4 0.0483(15) 0.0653(19) 0.0707(18) -0.0198(15) 0.0077(14) 0.0034(14)
B5 0.0605(17) 0.0464(16) 0.0745(19) 0.0001(15) -0.0042(14) 0.0106(14)
B6 0.0543(16) 0.0505(16) 0.0639(17) 0.0062(14) 0.0080(13) 0.0018(12)
B7 0.071(2) 0.0566(17) 0.0557(15) -0.0094(14) -0.0147(14) 0.0064(15)
B8 0.073(2) 0.073(2) 0.0582(17) -0.0208(15) 0.0066(15) -0.0006(17)
B9 0.0586(18) 0.0541(18) 0.092(2) -0.0229(18) -0.0028(16) 0.0088(15)
B10 0.0611(18) 0.0417(15) 0.097(2) -0.0010(16) 0.0039(16) -0.0021(13)
B11 0.0452(14) 0.0514(17) 0.090(2) -0.0138(15) -0.0016(15) -0.0024(12)
B12 0.0629(19) 0.0568(19) 0.085(2) -0.0228(18) -0.0115(17) 0.0001(15)

loop_
_atom_type_symbol
_atom_type_description
_atom_type_scat_dispersion_real
_atom_type_scat_dispersion_imag
_atom_type_scat_source
C C 0.0033 0.0016 'International Tables Vol C Tables 4.2.6.8 and 6.1.1.4'
H H 0.0000 0.0000 'International Tables Vol C Tables 4.2.6.8 and 6.1.1.4'
B B 0.0013 0.0007 'International Tables Vol C Tables 4.2.6.8 and 6.1.1.4'

loop_
_geom_angle_atom_site_label_1
_geom_angle_atom_site_label_2
_geom_angle_atom_site_label_3
_geom_angle
_geom_angle_site_symmetry_1
_geom_angle_site_symmetry_3
_geom_angle_publ_flag
C11 C1 C2 107.38(18) . . ?
C11 C1 B4 129.3(2) . . ?
C2 C1 B4 111.59(19) . . ?
C11 C1 B5 128.7(2) . . ?
C2 C1 B5 111.22(19) . . ?
B4 C1 B5 62.31(19) . . ?
C11 C1 B3 113.5(2) . . ?
C2 C1 B3 61.91(16) . . ?
B4 C1 B3 62.42(18) . . ?
B5 C1 B3 114.0(2) . . ?
C11 C1 B6 112.7(2) . . ?
C2 C1 B6 61.42(15) . . ?
B4 C1 B6 113.8(2) . . ?
B5 C1 B6 62.20(17) . . ?
B3 C1 B6 114.3(2) . . ?
C13 C2 C1 107.54(18) . . ?
C13 C2 B11 128.1(2) . . ?
C1 C2 B11 111.85(19) . . ?
C13 C2 B7 128.9(2) . . ?
C1 C2 B7 111.11(19) . . ?
B11 C2 B7 63.30(19) . . ?
C13 C2 B6 112.9(2) . . ?
C1 C2 B6 61.76(15) . . ?
B11 C2 B6 62.31(18) . . ?
B7 C2 B6 114.3(2) . . ?
C13 C2 B3 113.5(2) . . ?
C1 C2 B3 61.16(16) . . ?
B11 C2 B3 114.6(2) . . ?
B7 C2 B3 62.09(17) . . ?
B6 C2 B3 114.0(2) . . ?
C1 C11 C12 107.62(19) . . ?
C1 C11 H11A 110.2 . . ?
C12 C11 H11A 110.2 . . ?
C1 C11 H11B 110.2 . . ?
C12 C11 H11B 110.2 . . ?
H11A C11 H11B 108.5 . . ?
C14 C12 C11 112.0(2) . . ?
C14 C12 C13 111.1(2) . . ?
C11 C12 C13 109.43(19) . . ?
C14 C12 H12A 108.1 . . ?
C11 C12 H12A 108.1 . . ?
C13 C12 H12A 108.1 . . ?
C2 C13 C12 107.51(19) . . ?
C2 C13 H13A 110.2 . . ?
C12 C13 H13A 110.2 . . ?
C2 C13 H13B 110.2 . . ?
C12 C13 H13B 110.2 . . ?
H13A C13 H13B 108.5 . . ?
C12 C14 C15 113.9(2) . . ?
C12 C14 H14A 108.8 . . ?
C15 C14 H14A 108.8 . . ?
C12 C14 H14B 108.8 . . ?
C15 C14 H14B 108.8 . . ?
H14A C14 H14B 107.7 . . ?
C16 C15 C14 112.2(2) . . ?
C16 C15 H15A 109.2 . . ?
C14 C15 H15A 109.2 . . ?
C16 C15 H15B 109.2 . . ?
C14 C15 H15B 109.2 . . ?
H15A C15 H15B 107.9 . . ?
C17 C16 C21 117.0(2) . . ?
C17 C16 C15 120.8(3) . . ?
C21 C16 C15 122.1(3) . . ?
C18 C17 C16 121.6(3) . . ?
C18 C17 H17A 119.2 . . ?
C16 C17 H17A 119.2 . . ?
C19 C18 C17 119.7(3) . . ?
C19 C18 H18A 120.1 . . ?
C17 C18 H18A 120.1 . . ?
C20 C19 C18 119.7(3) . . ?
C20 C19 H19A 120.2 . . ?
C18 C19 H19A 120.2 . . ?
C19 C20 C21 121.3(3) . . ?
C19 C20 H20A 119.4 . . ?
C21 C20 H20A 119.4 . . ?
C20 C21 C16 120.7(3) . . ?
C20 C21 H21A 119.7 . . ?
C16 C21 H21A 119.7 . . ?
C1 B3 C2 56.93(14) . . ?
C1 B3 B8 105.3(2) . . ?
C2 B3 B8 104.9(2) . . ?
C1 B3 B7 104.8(2) . . ?
C2 B3 B7 58.51(17) . . ?
B8 B3 B7 60.45(19) . . ?
C1 B3 B4 58.63(16) . . ?
C2 B3 B4 104.6(2) . . ?
B8 B3 B4 60.7(2) . . ?
B7 B3 B4 108.9(2) . . ?
C1 B3 H3 124.5 . . ?
C2 B3 H3 124.9 . . ?
B8 B3 H3 122.4 . . ?
B7 B3 H3 121.8 . . ?
B4 B3 H3 121.7 . . ?
C1 B4 B5 58.92(17) . . ?
C1 B4 B3 58.95(16) . . ?
B5 B4 B3 108.3(2) . . ?
C1 B4 B9 104.7(2) . . ?
B5 B4 B9 60.3(2) . . ?
B3 B4 B9 107.3(2) . . ?
C1 B4 B8 104.6(2) . . ?
B5 B4 B8 108.1(2) . . ?
B3 B4 B8 59.53(19) . . ?
B9 B4 B8 59.6(2) . . ?
C1 B4 H4 124.6 . . ?
B5 B4 H4 121.1 . . ?
B3 B4 H4 121.7 . . ?
B9 B4 H4 122.7 . . ?
B8 B4 H4 122.6 . . ?
C1 B5 B4 58.77(17) . . ?
C1 B5 B6 59.32(16) . . ?
B4 B5 B6 108.5(2) . . ?
C1 B5 B9 104.5(2) . . ?
B4 B5 B9 60.10(19) . . ?
B6 B5 B9 107.2(2) . . ?
C1 B5 B10 104.5(2) . . ?
B4 B5 B10 108.2(3) . . ?
B6 B5 B10 59.09(18) . . ?
B9 B5 B10 59.9(2) . . ?
C1 B5 H5 124.6 . . ?
B4 B5 H5 121.1 . . ?
B6 B5 H5 121.6 . . ?
B9 B5 H5 122.7 . . ?
B10 B5 H5 122.7 . . ?
C2 B6 C1 56.82(14) . . ?
C2 B6 B10 105.0(2) . . ?
C1 B6 B10 105.2(2) . . ?
C2 B6 B11 58.35(17) . . ?
C1 B6 B11 104.7(2) . . ?
B10 B6 B11 60.90(19) . . ?
C2 B6 B5 104.5(2) . . ?
C1 B6 B5 58.48(16) . . ?
B10 B6 B5 60.86(18) . . ?
B11 B6 B5 109.3(2) . . ?
C2 B6 H6 125.0 . . ?
C1 B6 H6 124.8 . . ?
B10 B6 H6 122.2 . . ?
B11 B6 H6 121.6 . . ?
B5 B6 H6 121.6 . . ?
C2 B7 B3 59.40(15) . . ?
C2 B7 B8 105.0(2) . . ?
B3 B7 B8 59.71(19) . . ?
C2 B7 B12 104.4(2) . . ?
B3 B7 B12 108.0(2) . . ?
B8 B7 B12 60.2(2) . . ?
C2 B7 B11 58.15(16) . . ?
B3 B7 B11 108.1(2) . . ?
B8 B7 B11 108.2(2) . . ?
B12 B7 B11 60.0(2) . . ?
C2 B7 H7 124.7 . . ?
B3 B7 H7 121.3 . . ?
B8 B7 H7 122.2 . . ?
B12 B7 H7 122.4 . . ?
B11 B7 H7 121.5 . . ?
B3 B8 B9 107.6(2) . . ?
B3 B8 B7 59.84(18) . . ?
B9 B8 B7 107.9(3) . . ?
B3 B8 B12 107.8(2) . . ?
B9 B8 B12 60.2(2) . . ?
B7 B8 B12 59.9(2) . . ?
B3 B8 B4 59.72(19) . . ?
B9 B8 B4 59.8(2) . . ?
B7 B8 B4 107.6(2) . . ?
B12 B8 B4 107.9(3) . . ?
B3 B8 H8 122.0 . . ?
B9 B8 H8 121.8 . . ?
B7 B8 H8 121.9 . . ?
B12 B8 H8 121.6 . . ?
B4 B8 H8 122.0 . . ?
B8 B9 B4 60.6(2) . . ?
B8 B9 B5 108.4(2) . . ?
B4 B9 B5 59.62(19) . . ?
B8 B9 B10 108.5(2) . . ?
B4 B9 B10 108.1(2) . . ?
B5 B9 B10 60.30(19) . . ?
B8 B9 B12 60.4(2) . . ?
B4 B9 B12 108.7(2) . . ?
B5 B9 B12 108.4(2) . . ?
B10 B9 B12 60.0(2) . . ?
B8 B9 H9 121.2 . . ?
B4 B9 H9 121.5 . . ?
B5 B9 H9 121.7 . . ?
B10 B9 H9 121.6 . . ?
B12 B9 H9 121.4 . . ?
B6 B10 B9 107.9(2) . . ?
B6 B10 B12 108.2(2) . . ?
B9 B10 B12 60.1(2) . . ?
B6 B10 B11 59.92(18) . . ?
B9 B10 B11 108.0(3) . . ?
B12 B10 B11 60.1(2) . . ?
B6 B10 B5 60.06(18) . . ?
B9 B10 B5 59.8(2) . . ?
B12 B10 B5 108.1(2) . . ?
B11 B10 B5 107.9(2) . . ?
B6 B10 H10 121.7 . . ?
B9 B10 H10 121.8 . . ?
B12 B10 H10 121.5 . . ?
B11 B10 H10 121.8 . . ?
B5 B10 H10 121.8 . . ?
C2 B11 B6 59.34(16) . . ?
C2 B11 B10 104.5(2) . . ?
B6 B11 B10 59.18(19) . . ?
C2 B11 B12 104.6(2) . . ?
B6 B11 B12 107.4(2) . . ?
B10 B11 B12 59.8(2) . . ?
C2 B11 B7 58.56(16) . . ?
B6 B11 B7 108.0(2) . . ?
B10 B11 B7 107.4(2) . . ?
B12 B11 B7 59.8(2) . . ?
C2 B11 H11 124.5 . . ?
B6 B11 H11 121.6 . . ?
B10 B11 H11 122.9 . . ?
B12 B11 H11 122.6 . . ?
B7 B11 H11 121.6 . . ?
B10 B12 B7 107.9(2) . . ?
B10 B12 B9 59.9(2) . . ?
B7 B12 B9 107.2(2) . . ?
B10 B12 B11 60.07(19) . . ?
B7 B12 B11 60.13(18) . . ?
B9 B12 B11 107.7(2) . . ?
B10 B12 B8 107.6(2) . . ?
B7 B12 B8 59.83(19) . . ?
B9 B12 B8 59.4(2) . . ?
B11 B12 B8 108.0(2) . . ?
B10 B12 H12 121.8 . . ?
B7 B12 H12 121.9 . . ?
B9 B12 H12 122.3 . . ?
B11 B12 H12 121.6 . . ?
B8 B12 H12 122.0 . . ?

loop_
_geom_bond_atom_site_label_1
_geom_bond_atom_site_label_2
_geom_bond_distance
_geom_bond_site_symmetry_2
_geom_bond_publ_flag
C1 C11 1.510(3) . ?
C1 C2 1.632(3) . ?
C1 B4 1.700(4) . ?
C1 B5 1.703(4) . ?
C1 B3 1.706(4) . ?
C1 B6 1.718(4) . ?
C2 C13 1.509(3) . ?
C2 B11 1.694(4) . ?
C2 B7 1.702(4) . ?
C2 B6 1.712(4) . ?
C2 B3 1.718(4) . ?
C11 C12 1.553(3) . ?
C11 H11A 0.9700 . ?
C11 H11B 0.9700 . ?
C12 C14 1.517(4) . ?
C12 C13 1.555(3) . ?
C12 H12A 0.9800 . ?
C13 H13A 0.9700 . ?
C13 H13B 0.9700 . ?
C14 C15 1.531(4) . ?
C14 H14A 0.9700 . ?
C14 H14B 0.9700 . ?
C15 C16 1.501(4) . ?
C15 H15A 0.9700 . ?
C15 H15B 0.9700 . ?
C16 C17 1.384(4) . ?
C16 C21 1.387(4) . ?
C17 C18 1.381(4) . ?
C17 H17A 0.9300 . ?
C18 C19 1.364(5) . ?
C18 H18A 0.9300 . ?
C19 C20 1.350(5) . ?
C19 H19A 0.9300 . ?
C20 C21 1.375(4) . ?
C20 H20A 0.9300 . ?
C21 H21A 0.9300 . ?
B3 B8 1.761(4) . ?
B3 B7 1.764(4) . ?
B3 B4 1.765(5) . ?
B3 H3 1.1000 . ?
B4 B5 1.760(5) . ?
B4 B9 1.769(5) . ?
B4 B8 1.783(5) . ?
B4 H4 1.1000 . ?
B5 B6 1.767(4) . ?
B5 B9 1.772(5) . ?
B5 B10 1.781(5) . ?
B5 H5 1.1000 . ?
B6 B10 1.749(5) . ?
B6 B11 1.762(5) . ?
B6 H6 1.1000 . ?
B7 B8 1.775(5) . ?
B7 B12 1.777(5) . ?
B7 B11 1.782(5) . ?
B7 H7 1.1000 . ?
B8 B9 1.765(6) . ?
B8 B12 1.782(5) . ?
B8 H8 1.1000 . ?
B9 B10 1.773(5) . ?
B9 B12 1.778(5) . ?
B9 H9 1.1000 . ?
B10 B12 1.775(5) . ?
B10 B11 1.780(5) . ?
B10 H10 1.1000 . ?
B11 B12 1.780(5) . ?
B11 H11 1.1000 . ?
B12 H12 1.1000 . ?
